data_7250059
loop_
_publ_author_name
'Singh, Abhay Pratap'
'Baruah, Jubaraj B.'

_publ_section_title
;
 Facts and reality of multi-component organic ionic-cocrystals of di-topic
 acid--base conjugates
;
_journal_issue 12
_journal_name_full CrystEngComm
_journal_page_first 1701
_journal_page_last 1706
_journal_paper_doi 10.1039/D4CE01200C
_journal_volume 27
_journal_year 2025
_chemical_formula_sum 'C36 H33 Cl F4 I2 N4 O6'
_chemical_formula_weight 982.91
_space_group_crystal_system monoclinic
_space_group_IT_number 14
_space_group_name_Hall '-P 2yn'
_space_group_name_H-M_alt 'P 1 21/n 1'
_atom_sites_solution_hydrogens mixed
_audit_creation_method SHELXL-2019/1
_audit_update_record
;
2024-11-15 deposited with the CCDC.	2025-02-26 downloaded from the CCDC.
;
_cell_angle_alpha 90
_cell_angle_beta 90.667(14)
_cell_angle_gamma 90
_cell_formula_units_Z 4
_cell_length_a 13.111(6)
_cell_length_b 15.861(8)
_cell_length_c 18.599(9)
_cell_measurement_reflns_used 9917
_cell_measurement_temperature 295(2)
_cell_measurement_theta_max 27.02
_cell_measurement_theta_min 2.29
_cell_volume 3867(3)
_computing_cell_refinement 'Bruker SAINT'
_computing_data_collection 'Bruker APEX2'
_computing_data_reduction 'Bruker SAINT'
_computing_molecular_graphics 'Bruker SHELXTL'
_computing_publication_material 'Bruker SHELXTL'
_computing_structure_refinement 'SHELXL-2014 (Sheldrick 2014)'
_computing_structure_solution 'SHELXS-97 (Sheldrick 2008)'
_diffrn_ambient_temperature 295(2)
_diffrn_measured_fraction_theta_full 0.996
_diffrn_measured_fraction_theta_max 0.994
_diffrn_measurement_device_type 'Bruker APEX-II CCD'
_diffrn_measurement_method '\f and \w scans'
_diffrn_radiation_type MoK\a
_diffrn_radiation_wavelength 0.71073
_diffrn_reflns_av_R_equivalents 0.0374
_diffrn_reflns_av_unetI/netI 0.0175
_diffrn_reflns_Laue_measured_fraction_full 0.996
_diffrn_reflns_Laue_measured_fraction_max 0.994
_diffrn_reflns_limit_h_max 16
_diffrn_reflns_limit_h_min -16
_diffrn_reflns_limit_k_max 20
_diffrn_reflns_limit_k_min -20
_diffrn_reflns_limit_l_max 23
_diffrn_reflns_limit_l_min -23
_diffrn_reflns_number 101867
_diffrn_reflns_point_group_measured_fraction_full 0.996
_diffrn_reflns_point_group_measured_fraction_max 0.994
_diffrn_reflns_theta_full 25.242
_diffrn_reflns_theta_max 27.069
_diffrn_reflns_theta_min 1.687
_exptl_absorpt_coefficient_mu 1.764
_exptl_absorpt_correction_T_max 0.7455
_exptl_absorpt_correction_T_min 0.3620
_exptl_absorpt_correction_type multi-scan
_exptl_absorpt_process_details
;
SADABS-2016/2 - Bruker AXS area detector scaling and absorption correction 
 --------------------------------------------------------------------------

 Reference: Krause, L., Herbst-Irmer, R., Sheldrick G.M. & Stalke D.,
 J. Appl. Cryst. 48 (2015) 3-10
;
_exptl_crystal_colour Yellow
_exptl_crystal_density_diffrn 1.688
_exptl_crystal_description Block
_exptl_crystal_F_000 1936
_exptl_crystal_size_max 0.36
_exptl_crystal_size_mid 0.28
_exptl_crystal_size_min 0.22
_refine_diff_density_max 1.862
_refine_diff_density_min -1.515
_refine_diff_density_rms 0.082
_refine_ls_extinction_method none
_refine_ls_goodness_of_fit_ref 1.038
_refine_ls_hydrogen_treatment mixed
_refine_ls_matrix_type full
_refine_ls_number_parameters 486
_refine_ls_number_reflns 8453
_refine_ls_number_restraints 0
_refine_ls_restrained_S_all 1.038
_refine_ls_R_factor_all 0.0543
_refine_ls_R_factor_gt 0.0422
_refine_ls_shift/su_max 0.013
_refine_ls_shift/su_mean 0.000
_refine_ls_structure_factor_coef Fsqd
_refine_ls_weighting_details 'w=1/[\s^2^(Fo^2^)+(0.0520P)^2^+8.0539P] where P=(Fo^2^+2Fc^2^)/3'
_refine_ls_weighting_scheme calc
_refine_ls_wR_factor_gt 0.1053
_refine_ls_wR_factor_ref 0.1187
_reflns_Friedel_coverage 0.000
_reflns_number_gt 7028
_reflns_number_total 8453
_reflns_threshold_expression 'I > 2\s(I)'
_cod_data_source_file d4ce01200c2.cif
_cod_data_source_block Clanth_35pdc_IFbenz_2MeOH
_cod_depositor_comments 'Adding full bibliography for 7250057--7250059.cif.'
_cod_original_sg_symbol_H-M 'P 21/n'
_cod_database_code 7250059
_shelx_shelxl_version_number 2019/1
_shelx_space_group_comment
;
The symmetry employed for this shelxl refinement is uniquely defined
by the following loop, which should always be used as a source of
symmetry information in preference to the above space-group names.
They are only intended as comments.
;

loop_
_space_group_symop_operation_xyz
'x, y, z'
'-x+1/2, y+1/2, -z+1/2'
'-x, -y, -z'
'x-1/2, -y-1/2, z-1/2'

loop_
_atom_site_label
_atom_site_type_symbol
_atom_site_fract_x
_atom_site_fract_y
_atom_site_fract_z
_atom_site_U_iso_or_equiv
_atom_site_adp_type
_atom_site_occupancy
_atom_site_site_symmetry_order
_atom_site_calc_flag
_atom_site_refinement_flags_posn
_atom_site_refinement_flags_adp
_atom_site_refinement_flags_occupancy
_atom_site_disorder_assembly
_atom_site_disorder_group
I2 I 0.72201(2) 0.40461(2) 0.52847(2) 0.05439(10) Uani 1 1 d . . . . .
I1 I 0.43776(2) 0.64924(2) 0.28382(2) 0.06701(11) Uani 1 1 d . . . . .
Cl1 Cl 0.63952(11) 1.15236(8) 0.56763(8) 0.0778(4) Uani 1 1 d . . . . .
O3 O 0.62528(19) 0.39445(16) 0.18801(15) 0.0463(6) Uani 1 1 d . . . . .
O4 O 0.4932(2) 0.42860(15) 0.11780(16) 0.0506(7) Uani 1 1 d . . . . .
N3 N 0.6696(2) 0.88677(16) 0.27749(14) 0.0316(5) Uani 1 1 d . . . . .
H3A H 0.657237 0.929399 0.247524 0.038 Uiso 1 1 calc R U . . .
H3B H 0.730721 0.895128 0.297589 0.038 Uiso 1 1 calc R U . . .
N2 N 0.7000(2) 0.67298(17) 0.12035(15) 0.0344(6) Uani 1 1 d . . . . .
O1 O 0.5910(3) -0.00830(17) 0.17649(16) 0.0606(8) Uani 1 1 d . . . . .
O2 O 0.7067(3) 0.0863(2) 0.21022(19) 0.0693(9) Uani 1 1 d . . . . .
N1 N 0.5951(2) 0.57009(19) 0.10415(17) 0.0397(6) Uani 1 1 d . . . . .
F2 F 0.5399(2) 0.35783(15) 0.4173(2) 0.0868(10) Uani 1 1 d . . . . .
F1 F 0.4347(3) 0.4497(2) 0.3217(2) 0.0953(11) Uani 1 1 d . . . . .
N4 N 0.3859(2) 0.18192(19) 0.11749(19) 0.0473(7) Uani 1 1 d . . . . .
C28 C 0.5813(3) 0.2202(2) 0.16615(19) 0.0397(7) Uani 1 1 d . . . . .
H28 H 0.646725 0.233036 0.182603 0.048 Uiso 1 1 calc R U . . .
C6 C 0.6712(2) 0.80615(19) 0.23570(18) 0.0341(6) Uani 1 1 d . . . . .
H6A H 0.604055 0.795546 0.215224 0.041 Uiso 1 1 calc R U . . .
H6B H 0.688228 0.759790 0.267663 0.041 Uiso 1 1 calc R U . . .
C5 C 0.7487(3) 0.8107(2) 0.17600(19) 0.0390(7) Uani 1 1 d . . . . .
H5A H 0.719105 0.841321 0.135720 0.047 Uiso 1 1 calc R U . . .
H5B H 0.807675 0.842156 0.193007 0.047 Uiso 1 1 calc R U . . .
C26 C 0.5152(3) 0.2849(2) 0.14754(17) 0.0352(7) Uani 1 1 d . . . . .
F3 F 0.7182(3) 0.60069(19) 0.4904(3) 0.1210(17) Uani 1 1 d . . . . .
C1 C 0.6653(3) 0.6006(2) 0.14738(19) 0.0371(7) Uani 1 1 d . . . . .
H1 H 0.687584 0.575810 0.190089 0.045 Uiso 1 1 calc R U . . .
C8 C 0.6053(3) 0.9552(2) 0.39073(19) 0.0383(7) Uani 1 1 d . . . . .
C25 C 0.4176(3) 0.2618(2) 0.12337(19) 0.0401(7) Uani 1 1 d . . . . .
H25 H 0.372164 0.304511 0.110687 0.048 Uiso 1 1 calc R U . . .
F4 F 0.6115(3) 0.69191(18) 0.3975(2) 0.1163(15) Uani 1 1 d . . . . .
C3 C 0.6491(3) 0.6876(2) 0.05655(19) 0.0439(8) Uani 1 1 d . . . . .
H3 H 0.657965 0.733401 0.026054 0.053 Uiso 1 1 calc R U . . .
C4 C 0.7835(3) 0.7247(2) 0.1501(2) 0.0409(8) Uani 1 1 d . . . . .
H4A H 0.834833 0.732285 0.113507 0.049 Uiso 1 1 calc R U . . .
H4B H 0.815116 0.694751 0.190027 0.049 Uiso 1 1 calc R U . . .
C7 C 0.5906(3) 0.8864(2) 0.33496(19) 0.0390(7) Uani 1 1 d . . . . .
H7A H 0.592023 0.832106 0.358957 0.047 Uiso 1 1 calc R U . . .
H7B H 0.523852 0.892927 0.312647 0.047 Uiso 1 1 calc R U . . .
C27 C 0.5475(3) 0.3763(2) 0.15224(19) 0.0376(7) Uani 1 1 d . . . . .
C9 C 0.6763(3) 0.9423(2) 0.44750(19) 0.0393(7) Uani 1 1 d . . . . .
C23 C 0.5512(3) 0.1368(2) 0.16061(18) 0.0389(7) Uani 1 1 d . . . . .
C14 C 0.6886(3) 1.0048(3) 0.5035(2) 0.0466(9) Uani 1 1 d . . . . .
C2 C 0.5837(3) 0.6226(2) 0.0466(2) 0.0452(8) Uani 1 1 d . . . . .
H2 H 0.539299 0.615059 0.007726 0.054 Uiso 1 1 calc R U . . .
C21 C 0.5452(3) 1.0284(2) 0.3887(2) 0.0422(8) Uani 1 1 d . . . . .
C10 C 0.7380(3) 0.8680(3) 0.4532(2) 0.0491(9) Uani 1 1 d . . . . .
H10 H 0.732292 0.826620 0.417945 0.059 Uiso 1 1 calc R U . . .
C22 C 0.6234(3) 0.0666(2) 0.18385(19) 0.0461(8) Uani 1 1 d . . . . .
C24 C 0.4522(3) 0.1214(2) 0.1364(2) 0.0461(8) Uani 1 1 d . . . . .
H24 H 0.430692 0.065620 0.133182 0.055 Uiso 1 1 calc R U . . .
C32 C 0.6325(3) 0.4758(2) 0.4565(2) 0.0463(8) Uani 1 1 d . . . . .
C16 C 0.5553(3) 1.0903(2) 0.4459(2) 0.0485(10) Uani 1 1 d . . . . .
C15 C 0.6267(3) 1.0763(2) 0.4998(2) 0.0510(10) Uani 1 1 d . . . . .
C29 C 0.5203(3) 0.5740(3) 0.3565(2) 0.0517(9) Uani 1 1 d . . . . .
C13 C 0.7616(3) 0.9903(3) 0.5594(2) 0.0629(12) Uani 1 1 d . . . . .
H13 H 0.771692 1.031043 0.594727 0.075 Uiso 1 1 calc R U . . .
C30 C 0.5049(3) 0.4879(3) 0.3631(3) 0.0543(10) Uani 1 1 d . . . . .
C20 C 0.4730(3) 1.0456(3) 0.3324(2) 0.0569(10) Uani 1 1 d . . . . .
H20 H 0.465846 1.007346 0.294727 0.068 Uiso 1 1 calc R U . . .
C17 C 0.4898(4) 1.1631(2) 0.4432(3) 0.0626(13) Uani 1 1 d . . . . .
H17 H 0.494302 1.202834 0.479809 0.075 Uiso 1 1 calc R U . . .
C31 C 0.5594(3) 0.4408(2) 0.4129(3) 0.0515(9) Uani 1 1 d . . . . .
C11 C 0.8046(3) 0.8564(3) 0.5086(3) 0.0624(11) Uani 1 1 d . . . . .
H11 H 0.842766 0.807074 0.511373 0.075 Uiso 1 1 calc R U . . .
O5 O 0.3402(5) 0.7782(4) 0.1934(4) 0.140(2) Uani 1 1 d . . . . .
H5 H 0.382140 0.805773 0.171031 0.211 Uiso 1 1 calc R U . . .
C33 C 0.6474(4) 0.5617(3) 0.4493(3) 0.0632(12) Uani 1 1 d . . . . .
C18 C 0.4226(4) 1.1752(3) 0.3895(3) 0.0753(16) Uani 1 1 d . . . . .
H18 H 0.380956 1.222627 0.389744 0.090 Uiso 1 1 calc R U . . .
O6 O 0.4696(5) 0.8767(4) 0.1160(3) 0.1209(19) Uani 1 1 d . . . . .
H6 H 0.512482 0.910157 0.131068 0.181 Uiso 1 1 calc R U . . .
C12 C 0.8164(4) 0.9184(4) 0.5619(3) 0.0691(13) Uani 1 1 d . . . . .
H12 H 0.862607 0.909711 0.599513 0.083 Uiso 1 1 calc R U . . .
C19 C 0.4143(4) 1.1169(3) 0.3325(3) 0.0718(14) Uani 1 1 d . . . . .
H19 H 0.368672 1.126960 0.294772 0.086 Uiso 1 1 calc R U . . .
C34 C 0.5922(4) 0.6086(3) 0.4005(3) 0.0653(13) Uani 1 1 d . . . . .
C36 C 0.4637(5) 0.8820(4) 0.0427(4) 0.0922(18) Uani 1 1 d . . . . .
H36A H 0.407188 0.917277 0.029144 0.138 Uiso 1 1 calc R U . . .
H36B H 0.453908 0.826630 0.022897 0.138 Uiso 1 1 calc R U . . .
H36C H 0.525692 0.905663 0.024703 0.138 Uiso 1 1 calc R U . . .
C35 C 0.2691(7) 0.8316(7) 0.2228(6) 0.153(4) Uani 1 1 d . . . . .
H35A H 0.224365 0.800081 0.253205 0.229 Uiso 1 1 calc R U . . .
H35B H 0.230024 0.857918 0.185019 0.229 Uiso 1 1 calc R U . . .
H35C H 0.303356 0.874194 0.250737 0.229 Uiso 1 1 calc R U . . .
H1N H 0.564(4) 0.528(3) 0.112(3) 0.070(16) Uiso 1 1 d . . . . .

loop_
_atom_site_aniso_label
_atom_site_aniso_U_11
_atom_site_aniso_U_22
_atom_site_aniso_U_33
_atom_site_aniso_U_23
_atom_site_aniso_U_13
_atom_site_aniso_U_12
I2 0.06102(18) 0.04291(15) 0.05937(17) 0.00581(11) 0.00592(12) 0.01364(11)
I1 0.06048(19) 0.0734(2) 0.0671(2) 0.02289(15) 0.00004(14) 0.00452(14)
Cl1 0.0844(8) 0.0642(7) 0.0855(8) -0.0410(6) 0.0316(7) -0.0271(6)
O3 0.0385(13) 0.0438(14) 0.0564(15) 0.0023(11) -0.0131(11) -0.0066(11)
O4 0.0509(15) 0.0309(12) 0.0695(18) 0.0095(12) -0.0233(13) -0.0040(11)
N3 0.0344(13) 0.0261(12) 0.0344(13) -0.0005(10) -0.0005(10) 0.0003(10)
N2 0.0371(14) 0.0285(12) 0.0377(14) -0.0055(11) 0.0000(11) -0.0002(11)
O1 0.083(2) 0.0368(14) 0.0617(18) 0.0058(13) -0.0166(15) 0.0079(14)
O2 0.071(2) 0.0535(17) 0.082(2) -0.0055(16) -0.0343(18) 0.0196(15)
N1 0.0421(16) 0.0304(14) 0.0466(16) 0.0002(12) -0.0056(13) -0.0022(12)
F2 0.0797(19) 0.0322(12) 0.148(3) 0.0091(15) -0.0214(19) -0.0098(12)
F1 0.083(2) 0.0663(18) 0.136(3) -0.0059(19) -0.046(2) -0.0123(16)
N4 0.0418(16) 0.0369(15) 0.063(2) 0.0022(14) -0.0119(14) -0.0071(13)
C28 0.0384(17) 0.0381(17) 0.0424(18) 0.0029(14) -0.0094(14) -0.0009(14)
C6 0.0366(16) 0.0269(14) 0.0389(16) -0.0034(12) 0.0003(13) -0.0006(12)
C5 0.0444(18) 0.0313(16) 0.0412(18) -0.0060(13) 0.0032(14) -0.0052(14)
C26 0.0368(17) 0.0332(16) 0.0356(16) 0.0050(13) -0.0038(13) 0.0002(13)
F3 0.145(3) 0.0509(17) 0.165(4) 0.017(2) -0.098(3) -0.0232(19)
C1 0.0390(17) 0.0293(15) 0.0429(18) -0.0017(13) -0.0041(14) 0.0030(13)
C8 0.0401(17) 0.0306(15) 0.0445(18) -0.0034(13) 0.0140(14) -0.0037(13)
C25 0.0382(18) 0.0332(16) 0.0488(19) 0.0027(14) -0.0077(15) -0.0012(13)
F4 0.143(3) 0.0382(14) 0.165(4) 0.0367(19) -0.074(3) -0.0250(17)
C3 0.055(2) 0.0369(17) 0.0395(18) 0.0048(14) -0.0038(16) -0.0065(15)
C4 0.0338(17) 0.0382(17) 0.051(2) -0.0129(15) 0.0011(14) -0.0035(14)
C7 0.0381(17) 0.0325(16) 0.0464(19) -0.0044(14) 0.0081(14) -0.0020(13)
C27 0.0376(17) 0.0331(16) 0.0419(18) 0.0052(13) -0.0048(14) -0.0043(13)
C9 0.0367(17) 0.0387(17) 0.0426(18) -0.0023(14) 0.0111(14) -0.0077(14)
C23 0.049(2) 0.0319(16) 0.0352(16) 0.0033(13) -0.0066(14) 0.0038(14)
C14 0.0431(19) 0.051(2) 0.0458(19) -0.0084(16) 0.0145(16) -0.0158(16)
C2 0.052(2) 0.0397(18) 0.0433(19) 0.0009(15) -0.0085(16) -0.0033(16)
C21 0.0397(18) 0.0360(17) 0.051(2) 0.0034(15) 0.0171(15) -0.0024(14)
C10 0.048(2) 0.047(2) 0.052(2) -0.0017(17) 0.0098(17) 0.0008(17)
C22 0.064(2) 0.0365(18) 0.0377(18) 0.0013(14) -0.0083(17) 0.0088(17)
C24 0.057(2) 0.0312(16) 0.050(2) 0.0002(15) -0.0088(17) -0.0050(15)
C32 0.045(2) 0.0331(17) 0.061(2) 0.0064(16) 0.0076(17) 0.0062(15)
C16 0.054(2) 0.0266(16) 0.066(2) -0.0043(15) 0.032(2) -0.0079(14)
C15 0.057(2) 0.0394(19) 0.057(2) -0.0144(17) 0.0254(19) -0.0184(17)
C29 0.046(2) 0.046(2) 0.062(2) 0.0119(18) 0.0020(18) 0.0021(17)
C13 0.055(2) 0.083(3) 0.051(2) -0.016(2) 0.0095(19) -0.024(2)
C30 0.044(2) 0.047(2) 0.071(3) -0.0059(19) -0.0020(19) -0.0022(17)
C20 0.057(2) 0.056(2) 0.058(2) 0.0089(19) 0.0144(19) 0.0111(19)
C17 0.067(3) 0.0312(18) 0.091(3) 0.000(2) 0.038(3) -0.0001(18)
C31 0.047(2) 0.0297(17) 0.078(3) 0.0016(17) 0.0068(19) 0.0010(15)
C11 0.045(2) 0.076(3) 0.066(3) 0.008(2) 0.000(2) 0.007(2)
O5 0.139(5) 0.143(5) 0.140(5) 0.072(4) 0.024(4) 0.040(4)
C33 0.068(3) 0.038(2) 0.083(3) 0.010(2) -0.022(2) -0.0071(19)
C18 0.076(3) 0.040(2) 0.111(4) 0.016(3) 0.045(3) 0.016(2)
O6 0.152(5) 0.119(4) 0.091(3) 0.012(3) -0.021(3) -0.066(4)
C12 0.051(3) 0.100(4) 0.056(3) 0.004(3) -0.003(2) -0.006(3)
C19 0.062(3) 0.067(3) 0.087(4) 0.025(3) 0.015(3) 0.019(2)
C34 0.072(3) 0.0323(19) 0.091(3) 0.017(2) -0.016(3) -0.0089(19)
C36 0.094(4) 0.090(4) 0.092(4) -0.014(3) -0.009(3) -0.006(4)
C35 0.111(7) 0.190(11) 0.157(9) -0.009(8) 0.003(6) 0.024(7)

loop_
_atom_type_symbol
_atom_type_description
_atom_type_scat_dispersion_real
_atom_type_scat_dispersion_imag
_atom_type_scat_source
C C 0.0033 0.0016 'International Tables Vol C Tables 4.2.6.8 and 6.1.1.4'
H H 0.0000 0.0000 'International Tables Vol C Tables 4.2.6.8 and 6.1.1.4'
Cl Cl 0.1484 0.1585 'International Tables Vol C Tables 4.2.6.8 and 6.1.1.4'
F F 0.0171 0.0103 'International Tables Vol C Tables 4.2.6.8 and 6.1.1.4'
I I -0.4742 1.8119 'International Tables Vol C Tables 4.2.6.8 and 6.1.1.4'
N N 0.0061 0.0033 'International Tables Vol C Tables 4.2.6.8 and 6.1.1.4'
O O 0.0106 0.0060 'International Tables Vol C Tables 4.2.6.8 and 6.1.1.4'

loop_
_geom_angle_atom_site_label_1
_geom_angle_atom_site_label_2
_geom_angle_atom_site_label_3
_geom_angle
_geom_angle_site_symmetry_1
_geom_angle_site_symmetry_3
_geom_angle_publ_flag
C6 N3 C7 112.4(2) . . ?
C1 N2 C3 107.8(3) . . ?
C1 N2 C4 126.3(3) . . ?
C3 N2 C4 125.6(3) . . ?
C1 N1 C2 109.1(3) . . ?
C25 N4 C24 117.3(3) . . ?
C23 C28 C26 120.9(3) . . ?
N3 C6 C5 110.7(3) . . ?
C4 C5 C6 113.3(3) . . ?
C28 C26 C25 117.0(3) . . ?
C28 C26 C27 121.4(3) . . ?
C25 C26 C27 121.5(3) . . ?
N1 C1 N2 109.1(3) . . ?
C21 C8 C9 120.2(3) . . ?
C21 C8 C7 120.7(3) . . ?
C9 C8 C7 118.9(3) . . ?
N4 C25 C26 123.7(3) . . ?
C2 C3 N2 106.9(3) . . ?
N2 C4 C5 113.3(3) . . ?
N3 C7 C8 113.7(3) . . ?
O3 C27 O4 125.0(3) . . ?
O3 C27 C26 118.6(3) . . ?
O4 C27 C26 116.4(3) . . ?
C8 C9 C10 122.7(3) . . ?
C8 C9 C14 120.4(3) . . ?
C10 C9 C14 116.9(4) . . ?
C24 C23 C28 117.1(3) . . ?
C24 C23 C22 122.6(3) . . ?
C28 C23 C22 120.2(3) . . ?
C15 C14 C13 123.5(4) . . ?
C15 C14 C9 117.5(4) . . ?
C13 C14 C9 118.9(4) . . ?
C3 C2 N1 107.1(3) . . ?
C8 C21 C20 122.9(4) . . ?
C8 C21 C16 119.6(4) . . ?
C20 C21 C16 117.5(4) . . ?
C11 C10 C9 121.7(4) . . ?
O2 C22 O1 125.1(4) . . ?
O2 C22 C23 118.2(3) . . ?
O1 C22 C23 116.7(4) . . ?
N4 C24 C23 124.0(3) . . ?
C31 C32 C33 116.2(4) . . ?
C31 C32 I2 122.9(3) . . ?
C33 C32 I2 120.9(3) . . ?
C15 C16 C17 123.6(4) . . ?
C15 C16 C21 118.5(3) . . ?
C17 C16 C21 117.9(4) . . ?
C16 C15 C14 123.7(3) . . ?
C16 C15 Cl1 118.0(3) . . ?
C14 C15 Cl1 118.3(4) . . ?
C34 C29 C30 116.5(4) . . ?
C34 C29 I1 120.6(3) . . ?
C30 C29 I1 122.9(3) . . ?
C12 C13 C14 121.0(4) . . ?
F1 C30 C31 119.2(4) . . ?
F1 C30 C29 119.6(4) . . ?
C31 C30 C29 121.2(4) . . ?
C19 C20 C21 121.6(5) . . ?
C18 C17 C16 121.9(5) . . ?
F2 C31 C32 119.7(4) . . ?
F2 C31 C30 118.2(4) . . ?
C32 C31 C30 122.1(3) . . ?
C10 C11 C12 120.5(5) . . ?
F3 C33 C34 118.8(4) . . ?
F3 C33 C32 119.6(4) . . ?
C34 C33 C32 121.6(4) . . ?
C17 C18 C19 120.8(4) . . ?
C13 C12 C11 120.9(5) . . ?
C20 C19 C18 120.3(5) . . ?
C29 C34 F4 120.1(4) . . ?
C29 C34 C33 122.4(4) . . ?
F4 C34 C33 117.4(4) . . ?

loop_
_geom_bond_atom_site_label_1
_geom_bond_atom_site_label_2
_geom_bond_distance
_geom_bond_site_symmetry_2
_geom_bond_publ_flag
I2 C32 2.100(4) . ?
I1 C29 2.095(4) . ?
Cl1 C15 1.752(4) . ?
O3 C27 1.245(4) . ?
O4 C27 1.263(4) . ?
N3 C6 1.497(4) . ?
N3 C7 1.497(4) . ?
N2 C1 1.335(4) . ?
N2 C3 1.374(5) . ?
N2 C4 1.471(4) . ?
O1 C22 1.268(5) . ?
O2 C22 1.232(5) . ?
N1 C1 1.308(5) . ?
N1 C2 1.363(5) . ?
F2 C31 1.343(4) . ?
F1 C30 1.338(5) . ?
N4 C25 1.338(5) . ?
N4 C24 1.339(5) . ?
C28 C23 1.385(5) . ?
C28 C26 1.384(5) . ?
C6 C5 1.515(5) . ?
C5 C4 1.519(5) . ?
C26 C25 1.400(5) . ?
C26 C27 1.514(5) . ?
F3 C33 1.346(5) . ?
C8 C21 1.404(5) . ?
C8 C9 1.414(5) . ?
C8 C7 1.516(5) . ?
F4 C34 1.346(5) . ?
C3 C2 1.353(5) . ?
C9 C10 1.433(5) . ?
C9 C14 1.445(5) . ?
C23 C24 1.391(5) . ?
C23 C22 1.520(5) . ?
C14 C15 1.395(6) . ?
C14 C13 1.424(6) . ?
C21 C20 1.430(6) . ?
C21 C16 1.452(5) . ?
C10 C11 1.356(6) . ?
C32 C31 1.367(6) . ?
C32 C33 1.383(5) . ?
C16 C15 1.383(7) . ?
C16 C17 1.438(6) . ?
C29 C34 1.357(6) . ?
C29 C30 1.387(6) . ?
C13 C12 1.348(8) . ?
C30 C31 1.382(6) . ?
C20 C19 1.368(6) . ?
C17 C18 1.337(8) . ?
C11 C12 1.403(7) . ?
O5 C35 1.379(10) . ?
C33 C34 1.373(6) . ?
C18 C19 1.410(8) . ?
O6 C36 1.366(8) . ?
